data_2014132
loop_
_publ_author_name
'Karadag, Ahmet'
'Bulut, Ahmet'
'B\"uy\"ukg\"ung\"or, Orhan'

_publ_section_title
<i>trans</i>-Bis[<i>N</i>-(2-hydroxyethyl)ethylenediamine-\k^2^<i>N</i>,<i>N</i>']bis(isothiocyanato-\k<i>N</i>)nickel(II)
_journal_issue 8
_journal_name_full 'Acta Crystallographica Section C'
_journal_page_first m402
_journal_page_last m404
_journal_paper_doi 10.1107/S010827010401488X
_journal_volume 60
_journal_year 2004
_chemical_formula_iupac '[Ni (N C S)2 (C4 H12 N2 O)2]'
_chemical_formula_moiety 'C10 H24 N6 Ni O2 S2'
_chemical_formula_sum 'C10 H24 N6 Ni O2 S2'
_chemical_formula_weight 383.18
_chemical_name_systematic
;
  ?
;
_space_group_IT_number 14
_symmetry_cell_setting monoclinic
_symmetry_space_group_name_Hall '-P 2ybc'
_symmetry_space_group_name_H-M 'P 1 21/c 1'
_atom_sites_solution_hydrogens geom
_atom_sites_solution_primary direct
_atom_sites_solution_secondary difmap
_audit_creation_method SHELXL-97
_cell_angle_alpha 90.00
_cell_angle_beta 94.025(7)
_cell_angle_gamma 90.00
_cell_formula_units_Z 4
_cell_length_a 8.3891(7)
_cell_length_b 13.8940(8)
_cell_length_c 14.5530(12)
_cell_measurement_reflns_used 16351
_cell_measurement_temperature 293(2)
_cell_measurement_theta_max 29.27
_cell_measurement_theta_min 2.03
_cell_volume 1692.1(2)
_computing_cell_refinement 'X-AREA (Stoe & Cie, 2002)'
_computing_data_collection 'X-AREA (Stoe & Cie, 2002)'
_computing_data_reduction 'X-RED32 (Stoe & Cie, 2002)'
_computing_molecular_graphics 'ORTEPIII (Burnett & Johnson, 1996)'
_computing_publication_material 'WinGX (Farrugia, 1999)'
_computing_structure_refinement 'SHELXL97 (Sheldrick, 1997)'
_computing_structure_solution 'SHELXS97 (Sheldrick, 1997)'
_diffrn_ambient_temperature 293(2)
_diffrn_detector_area_resol_mean 6.67
_diffrn_measured_fraction_theta_full 0.996
_diffrn_measured_fraction_theta_max 0.996
_diffrn_measurement_device '2-circle goniometer'
_diffrn_measurement_device_type 'Stoe IPDS-II'
_diffrn_measurement_method 'rotation method'
_diffrn_radiation_monochromator ' plane graphite'
_diffrn_radiation_source 'fine-focus sealed tube'
_diffrn_radiation_type MoK\a
_diffrn_radiation_wavelength 0.71073
_diffrn_reflns_av_R_equivalents 0.0504
_diffrn_reflns_av_sigmaI/netI 0.0357
_diffrn_reflns_limit_h_max 11
_diffrn_reflns_limit_h_min -11
_diffrn_reflns_limit_k_max 17
_diffrn_reflns_limit_k_min -19
_diffrn_reflns_limit_l_max 19
_diffrn_reflns_limit_l_min -20
_diffrn_reflns_number 32390
_diffrn_reflns_theta_full 29.29
_diffrn_reflns_theta_max 29.29
_diffrn_reflns_theta_min 2.03
_diffrn_standards_interval_count 0
_diffrn_standards_number 0
_exptl_absorpt_coefficient_mu 1.406
_exptl_absorpt_correction_T_max 0.7702
_exptl_absorpt_correction_T_min 0.6981
_exptl_absorpt_correction_type integration
_exptl_absorpt_process_details 'X-RED32 (Stoe & Cie, 2002)'
_exptl_crystal_colour violet
_exptl_crystal_density_diffrn 1.504
_exptl_crystal_density_method 'not measured'
_exptl_crystal_description prism
_exptl_crystal_F_000 808
_exptl_crystal_size_max 0.310
_exptl_crystal_size_mid 0.250
_exptl_crystal_size_min 0.210
_refine_diff_density_max 0.566
_refine_diff_density_min -0.496
_refine_ls_extinction_coef 0.0081(6)
_refine_ls_extinction_expression Fc^*^=kFc[1+0.001xFc^2^\l^3^/sin(2\q)]^-1/4^
_refine_ls_extinction_method SHELXL97
_refine_ls_goodness_of_fit_ref 0.939
_refine_ls_hydrogen_treatment mixed
_refine_ls_matrix_type full
_refine_ls_number_parameters 226
_refine_ls_number_reflns 4605
_refine_ls_number_restraints 0
_refine_ls_restrained_S_all 0.939
_refine_ls_R_factor_all 0.0624
_refine_ls_R_factor_gt 0.0314
_refine_ls_shift/su_max 0.000
_refine_ls_shift/su_mean 0.000
_refine_ls_structure_factor_coef Fsqd
_refine_ls_weighting_details 'calc w=1/[\s^2^(Fo^2^)+(0.0414P)^2^] where P=(Fo^2^+2Fc^2^)/3'
_refine_ls_weighting_scheme calc
_refine_ls_wR_factor_gt 0.0716
_refine_ls_wR_factor_ref 0.0770
_reflns_number_gt 2777
_reflns_number_total 4605
_reflns_threshold_expression 'I >2 \s(I)'
_cod_data_source_file fa1069.cif
_cod_data_source_block I
_cod_original_sg_symbol_H-M 'P 21/c'
_cod_database_code 2014132
_cod_database_fobs_code 2014132

loop_
_symmetry_equiv_pos_as_xyz
'x, y, z'
'-x, y+1/2, -z+1/2'
'-x, -y, -z'
'x, -y-1/2, z-1/2'

loop_
_atom_site_label
_atom_site_fract_x
_atom_site_fract_y
_atom_site_fract_z
_atom_site_U_iso_or_equiv
_atom_site_adp_type
_atom_site_calc_flag
_atom_site_refinement_flags
_atom_site_occupancy
_atom_site_disorder_assembly
_atom_site_disorder_group
_atom_site_type_symbol
C1 0.9350(3) 0.58119(19) 0.18460(17) 0.0524(6) Uani d . 1 . . C
H1A 1.0168 0.5430 0.1579 0.063 Uiso calc R 1 . . H
H1B 0.9774 0.6454 0.1960 0.063 Uiso calc R 1 . . H
C2 0.7895(3) 0.58681(17) 0.11781(16) 0.0467(5) Uani d . 1 . . C
H2A 0.7129 0.6299 0.1433 0.056 Uiso calc R 1 . . H
H2B 0.8209 0.6155 0.0611 0.056 Uiso calc R 1 . . H
C3 0.8129(3) 0.42155(18) 0.05768(16) 0.0444(5) Uani d . 1 . . C
H3A 0.8957 0.4030 0.1042 0.053 Uiso calc R 1 . . H
H3B 0.8638 0.4473 0.0051 0.053 Uiso calc R 1 . . H
C4 0.7133(3) 0.33578(17) 0.02894(17) 0.0488(6) Uani d . 1 . . C
H4A 0.7797 0.2871 0.0029 0.059 Uiso calc R 1 . . H
H4B 0.6664 0.3083 0.0821 0.059 Uiso calc R 1 . . H
C5 0.2953(2) 0.40325(16) 0.15549(14) 0.0357(4) Uani d . 1 . . C
C6 0.0658(3) 0.1835(2) 0.02274(18) 0.0555(7) Uani d . 1 . . C
H6A 0.1097 0.2335 0.0635 0.067 Uiso calc R 1 . . H
H6B 0.0058 0.2146 -0.0284 0.067 Uiso calc R 1 . . H
C7 0.1994(3) 0.1286(2) -0.01342(16) 0.0501(6) Uani d . 1 . . C
H7A 0.1540 0.0793 -0.0546 0.060 Uiso calc R 1 . . H
H7B 0.2591 0.1722 -0.0502 0.060 Uiso calc R 1 . . H
C8 0.3932(3) 0.14756(18) 0.12160(16) 0.0469(6) Uani d . 1 . . C
H8A 0.3157 0.1741 0.1611 0.056 Uiso calc R 1 . . H
H8B 0.4410 0.2004 0.0897 0.056 Uiso calc R 1 . . H
C9 0.5205(3) 0.09389(18) 0.17894(15) 0.0463(5) Uani d . 1 . . C
H9A 0.5780 0.1381 0.2209 0.056 Uiso calc R 1 . . H
H9B 0.4715 0.0449 0.2152 0.056 Uiso calc R 1 . . H
C10 0.6518(2) 0.14976(15) -0.13194(14) 0.0341(4) Uani d . 1 . . C
N1 0.7086(2) 0.49508(14) 0.09506(12) 0.0354(4) Uani d . 1 . . N
N2 0.5858(2) 0.36560(15) -0.04007(14) 0.0404(4) Uani d . 1 . . N
N3 0.3692(2) 0.43336(15) 0.09809(13) 0.0454(5) Uani d . 1 . . N
N4 0.3134(2) 0.08171(14) 0.05449(12) 0.0363(4) Uani d . 1 . . N
N5 0.6324(2) 0.04859(16) 0.11841(13) 0.0383(4) Uani d . 1 . . N
N6 0.5754(2) 0.11812(14) -0.07656(13) 0.0416(4) Uani d . 1 . . N
O1 0.8962(2) 0.53893(17) 0.26958(12) 0.0576(5) Uani d . 1 . . O
O2 -0.03955(19) 0.12680(16) 0.07092(13) 0.0579(5) Uani d . 1 . . O
S1 0.18727(8) 0.36054(5) 0.23510(4) 0.04958(16) Uani d . 1 . . S
S2 0.76429(9) 0.19463(6) -0.20855(5) 0.05864(19) Uani d . 1 . . S
Ni1 0.5000 0.5000 0.0000 0.03151(10) Uani d S 1 . . Ni
Ni2 0.5000 0.0000 0.0000 0.03016(10) Uani d S 1 . . Ni
H1N 0.675(3) 0.4721(18) 0.1448(17) 0.044(7) Uiso d . 1 . . H
H1O 0.907(4) 0.481(2) 0.271(2) 0.087(13) Uiso d . 1 . . H
H2N1 0.511(4) 0.324(2) -0.047(2) 0.073(10) Uiso d . 1 . . H
H2N2 0.628(3) 0.371(2) -0.091(2) 0.062(9) Uiso d . 1 . . H
H2N 0.267(3) 0.041(2) 0.0851(16) 0.047(7) Uiso d . 1 . . H
H2O -0.002(4) 0.103(2) 0.117(2) 0.079(11) Uiso d . 1 . . H
H5A 0.685(3) -0.0025(19) 0.1491(18) 0.056(8) Uiso d . 1 . . H
H5B 0.710(3) 0.085(2) 0.1037(18) 0.061(8) Uiso d . 1 . . H

loop_
_atom_site_aniso_label
_atom_site_aniso_U_11
_atom_site_aniso_U_22
_atom_site_aniso_U_33
_atom_site_aniso_U_12
_atom_site_aniso_U_13
_atom_site_aniso_U_23
C1 0.0466(13) 0.0500(15) 0.0596(15) -0.0088(12) -0.0027(11) -0.0102(12)
C2 0.0507(13) 0.0386(12) 0.0500(13) -0.0058(11) -0.0015(10) -0.0023(11)
C3 0.0350(11) 0.0501(14) 0.0476(12) 0.0065(10) 0.0001(9) -0.0077(11)
C4 0.0488(13) 0.0395(13) 0.0566(14) 0.0138(10) -0.0078(11) -0.0092(11)
C5 0.0367(11) 0.0359(11) 0.0339(10) 0.0008(9) -0.0011(8) -0.0044(9)
C6 0.0448(13) 0.0671(18) 0.0547(14) 0.0141(13) 0.0043(11) 0.0084(13)
C7 0.0445(12) 0.0635(16) 0.0433(12) 0.0167(12) 0.0090(10) 0.0115(12)
C8 0.0516(13) 0.0392(13) 0.0511(13) 0.0066(11) 0.0119(11) -0.0063(11)
C9 0.0523(13) 0.0507(14) 0.0360(11) -0.0037(11) 0.0038(10) -0.0086(10)
C10 0.0347(10) 0.0311(11) 0.0363(10) 0.0032(9) -0.0002(8) -0.0022(9)
N1 0.0355(8) 0.0364(9) 0.0344(8) -0.0023(8) 0.0024(7) -0.0025(8)
N2 0.0414(10) 0.0355(10) 0.0440(11) 0.0036(9) 0.0004(8) -0.0082(9)
N3 0.0444(10) 0.0515(12) 0.0412(10) -0.0028(9) 0.0099(8) 0.0066(9)
N4 0.0331(9) 0.0384(10) 0.0384(9) 0.0081(8) 0.0095(7) 0.0050(8)
N5 0.0336(9) 0.0423(11) 0.0385(9) -0.0019(9) 0.0000(8) 0.0003(9)
N6 0.0422(10) 0.0382(11) 0.0449(10) -0.0041(8) 0.0084(8) 0.0049(8)
O1 0.0687(12) 0.0566(12) 0.0460(10) 0.0056(11) -0.0060(8) -0.0113(9)
O2 0.0334(8) 0.0856(15) 0.0551(11) 0.0064(9) 0.0054(8) 0.0165(10)
S1 0.0582(4) 0.0519(4) 0.0407(3) -0.0063(3) 0.0182(3) 0.0001(3)
S2 0.0630(4) 0.0640(5) 0.0515(4) -0.0066(3) 0.0218(3) 0.0086(3)
Ni1 0.03200(18) 0.03189(19) 0.03099(17) 0.00063(17) 0.00472(13) -0.00040(16)
Ni2 0.02514(17) 0.03322(19) 0.03247(18) 0.00140(16) 0.00442(13) 0.00134(16)

loop_
_atom_type_symbol
_atom_type_description
_atom_type_scat_dispersion_real
_atom_type_scat_dispersion_imag
_atom_type_scat_source
C C 0.0033 0.0016 'International Tables Vol C Tables 4.2.6.8 and 6.1.1.4'
H H 0.0000 0.0000 'International Tables Vol C Tables 4.2.6.8 and 6.1.1.4'
N N 0.0061 0.0033 'International Tables Vol C Tables 4.2.6.8 and 6.1.1.4'
O O 0.0106 0.0060 'International Tables Vol C Tables 4.2.6.8 and 6.1.1.4'
S S 0.1246 0.1234 'International Tables Vol C Tables 4.2.6.8 and 6.1.1.4'
Ni Ni 0.3393 1.1124 'International Tables Vol C Tables 4.2.6.8 and 6.1.1.4'

loop_
_geom_angle_atom_site_label_1
_geom_angle_atom_site_label_2
_geom_angle_atom_site_label_3
_geom_angle_site_symmetry_1
_geom_angle_site_symmetry_3
_geom_angle
_geom_angle_publ_flag
O1 C1 C2 . . 110.9(2) n
O1 C1 H1A . . 109.5 ?
C2 C1 H1A . . 109.5 ?
O1 C1 H1B . . 109.5 ?
C2 C1 H1B . . 109.5 ?
H1A C1 H1B . . 108.1 ?
N1 C2 C1 . . 116.1(2) ?
N1 C2 H2A . . 108.3 ?
C1 C2 H2A . . 108.3 ?
N1 C2 H2B . . 108.3 ?
C1 C2 H2B . . 108.3 ?
H2A C2 H2B . . 107.4 ?
N1 C3 C4 . . 108.69(18) n
N1 C3 H3A . . 110.0 ?
C4 C3 H3A . . 110.0 ?
N1 C3 H3B . . 110.0 ?
C4 C3 H3B . . 110.0 ?
H3A C3 H3B . . 108.3 ?
N2 C4 C3 . . 109.3(2) ?
N2 C4 H4A . . 109.8 ?
C3 C4 H4A . . 109.8 ?
N2 C4 H4B . . 109.8 ?
C3 C4 H4B . . 109.8 ?
H4A C4 H4B . . 108.3 ?
N3 C5 S1 . . 178.7(2) n
O2 C6 C7 . . 114.0(2) ?
O2 C6 H6A . . 108.8 ?
C7 C6 H6A . . 108.8 ?
O2 C6 H6B . . 108.8 ?
C7 C6 H6B . . 108.8 ?
H6A C6 H6B . . 107.7 ?
N4 C7 C6 . . 117.34(19) n
N4 C7 H7A . . 108.0 ?
C6 C7 H7A . . 108.0 ?
N4 C7 H7B . . 108.0 ?
C6 C7 H7B . . 108.0 ?
H7A C7 H7B . . 107.2 ?
N4 C8 C9 . . 109.47(19) n
N4 C8 H8A . . 109.8 ?
C9 C8 H8A . . 109.8 ?
N4 C8 H8B . . 109.8 ?
C9 C8 H8B . . 109.8 ?
H8A C8 H8B . . 108.2 ?
N5 C9 C8 . . 109.70(18) n
N5 C9 H9A . . 109.7 ?
C8 C9 H9A . . 109.7 ?
N5 C9 H9B . . 109.7 ?
C8 C9 H9B . . 109.7 ?
H9A C9 H9B . . 108.2 ?
N6 C10 S2 . . 178.50(19) n
C2 N1 C3 . . 114.04(18) n
C2 N1 Ni1 . . 117.27(14) n
C3 N1 Ni1 . . 105.16(12) n
C2 N1 H1N . . 107.8(17) ?
C3 N1 H1N . . 107.0(17) ?
Ni1 N1 H1N . . 104.7(16) ?
C4 N2 Ni1 . . 107.90(14) ?
C4 N2 H2N1 . . 113(2) ?
Ni1 N2 H2N1 . . 112(2) ?
C4 N2 H2N2 . . 107.2(19) ?
Ni1 N2 H2N2 . . 109(2) ?
H2N1 N2 H2N2 . . 108(3) ?
C5 N3 Ni1 . . 174.75(19) y
C8 N4 C7 . . 114.47(19) ?
C8 N4 Ni2 . . 105.50(13) ?
C7 N4 Ni2 . . 116.36(13) ?
C8 N4 H2N . . 106.1(17) ?
C7 N4 H2N . . 110.6(17) ?
Ni2 N4 H2N . . 102.7(18) ?
C9 N5 Ni2 . . 107.84(13) ?
C9 N5 H5A . . 109.7(16) ?
Ni2 N5 H5A . . 110.7(16) ?
C9 N5 H5B . . 114.6(18) ?
Ni2 N5 H5B . . 110.5(17) ?
H5A N5 H5B . . 103(2) ?
C10 N6 Ni2 . . 150.51(18) y
C1 O1 H1O . . 113(2) ?
C6 O2 H2O . . 115(2) ?
N3 Ni1 N2 . . 90.14(9) y
N3 Ni1 N1 . . 89.37(7) y
N2 Ni1 N1 . . 82.59(7) y
N2 Ni1 N1 3_665 . 97.41(7) y
N3 Ni1 N1 . 3_665 90.63(7) y
N3 Ni1 N2 3_665 . 89.86(9) y
N5 Ni2 N6 . . 91.29(8) y
N5 Ni2 N4 . . 83.29(7) y
N6 Ni2 N4 . . 92.15(7) y
N5 Ni2 N6 . 3_655 88.71(8) y
N5 Ni2 N4 3_655 . 96.71(7) y
N6 Ni2 N4 . 3_655 87.85(7) y

loop_
_geom_bond_atom_site_label_1
_geom_bond_atom_site_label_2
_geom_bond_site_symmetry_2
_geom_bond_distance
_geom_bond_publ_flag
C1 O1 . 1.427(3) ?
C1 C2 . 1.508(3) ?
C1 H1A . 0.9700 ?
C1 H1B . 0.9700 ?
C2 N1 . 1.471(3) ?
C2 H2A . 0.9700 ?
C2 H2B . 0.9700 ?
C3 N1 . 1.474(3) ?
C3 C4 . 1.498(3) ?
C3 H3A . 0.9700 ?
C3 H3B . 0.9700 ?
C4 N2 . 1.474(3) ?
C4 H4A . 0.9700 ?
C4 H4B . 0.9700 ?
C5 N3 . 1.153(3) ?
C5 S1 . 1.632(2) ?
C6 O2 . 1.407(3) ?
C6 C7 . 1.482(3) ?
C6 H6A . 0.9700 ?
C6 H6B . 0.9700 ?
C7 N4 . 1.478(3) ?
C7 H7A . 0.9700 ?
C7 H7B . 0.9700 ?
C8 N4 . 1.465(3) ?
C8 C9 . 1.506(3) ?
C8 H8A . 0.9700 ?
C8 H8B . 0.9700 ?
C9 N5 . 1.473(3) ?
C9 H9A . 0.9700 ?
C9 H9B . 0.9700 ?
C10 N6 . 1.152(3) ?
C10 S2 . 1.634(2) ?
N1 Ni1 . 2.1542(17) y
N1 H1N . 0.86(2) ?
N2 Ni1 . 2.0986(19) y
N2 H2N1 . 0.85(3) ?
N2 H2N2 . 0.85(3) ?
N3 Ni1 . 2.0782(18) y
N4 Ni2 . 2.1316(17) y
N4 H2N . 0.83(3) ?
N5 Ni2 . 2.0952(18) y
N5 H5A . 0.93(3) ?
N5 H5B . 0.86(3) ?
N6 Ni2 . 2.1057(18) y
O1 H1O . 0.82(3) ?
O2 H2O . 0.79(3) ?

loop_
_geom_hbond_atom_site_label_D
_geom_hbond_atom_site_label_H
_geom_hbond_atom_site_label_A
_geom_hbond_site_symmetry_A
_geom_hbond_distance_DH
_geom_hbond_distance_HA
_geom_hbond_distance_DA
_geom_hbond_angle_DHA
N5 H5B O2 1_655 0.86(3) 2.26(3) 3.082(3) 158(3)
N5 H5A S1 2_645 0.93(3) 2.71(3) 3.634(2) 170(2)
N4 H2N O1 2_645 0.83(3) 2.60(2) 3.261(3) 137(2)
O1 H1O S1 1_655 0.82(3) 2.96(3) 3.539(2) 130(3)
O1 H1O S2 4_566 0.82(3) 2.74(3) 3.450(2) 147(3)
O2 H2O O1 2_645 0.79(3) 2.03(3) 2.817(3) 177(3)

loop_
_geom_torsion_atom_site_label_1
_geom_torsion_atom_site_label_2
_geom_torsion_atom_site_label_3
_geom_torsion_atom_site_label_4
_geom_torsion
_geom_torsion_publ_flag
O1 C1 C2 N1 -57.7(3) ?
N1 C3 C4 N2 58.3(3) y
O2 C6 C7 N4 -63.1(3) ?
N4 C8 C9 N5 55.9(3) y
C1 C2 N1 C3 -56.6(3) ?
C1 C2 N1 Ni1 179.93(16) n
C4 C3 N1 C2 -174.54(19) n
C4 C3 N1 Ni1 -44.7(2) ?
C3 C4 N2 Ni1 -39.7(2) ?
C9 C8 N4 C7 -172.86(18) ?
C9 C8 N4 Ni2 -43.6(2) ?
C6 C7 N4 C8 -58.2(3) ?
C6 C7 N4 Ni2 178.23(19) ?
C8 C9 N5 Ni2 -37.2(2) ?
C4 N2 Ni1 N3 -77.78(17) ?
C4 N2 Ni1 N1 11.57(17) ?
C2 N1 Ni1 N3 -123.76(16) ?
C3 N1 Ni1 N3 108.32(15) ?
C2 N1 Ni1 N2 146.02(17) ?
C3 N1 Ni1 N2 18.10(15) ?
C9 N5 Ni2 N6 102.39(16) ?
C9 N5 Ni2 N4 10.38(16) ?
C10 N6 Ni2 N5 107.0(3) ?
C10 N6 Ni2 N4 -169.6(3) ?
C8 N4 Ni2 N5 18.21(15) ?
C7 N4 Ni2 N5 146.31(18) ?
C8 N4 Ni2 N6 -72.83(15) ?
C7 N4 Ni2 N6 55.27(18) ?
